data_7052197
loop_
_publ_author_name
'Braga, Dario'
'Cadoni, Marcella'
'Grepioni, Fabrizia'
'Maini, Lucia'
'van de Streek, Jacco'

_publ_section_title
;
 Solid--gas reactions between 1,3-dimethylbarbituric acid and amines. A
 structural and spectroscopic study
;
_journal_issue 11
_journal_name_full 'New Journal of Chemistry'
_journal_page_first 1935
_journal_paper_doi 10.1039/b704772j
_journal_volume 31
_journal_year 2007
_chemical_formula_moiety 'C6 H7 N2 O3 1-, C H6 N 1+'
_chemical_formula_structural '(C6 H7 N2 O3) (C N H6)'
_chemical_formula_sum 'C7 H13 N3 O3'
_chemical_formula_weight 187.2
_chemical_name_systematic '1,3-dimethylbarbiturate methylammonium'
_space_group_IT_number 4
_space_group_name_Hall 'P 2yb'
_symmetry_cell_setting monoclinic
_symmetry_space_group_name_Hall 'P 2yb'
_symmetry_space_group_name_H-M 'P 1 21 1'
_cell_angle_alpha 90
_cell_angle_beta 98.6845(14)
_cell_angle_gamma 90
_cell_formula_units_Z 2
_cell_length_a 8.42266(14)
_cell_length_b 6.972150(61)
_cell_length_c 8.06305(13)
_cell_measurement_temperature 298
_cell_volume 468.066(12)
_computing_cell_refinement 'TOPAS (Coelho, 2006)'
_computing_data_collection 'local program'
_computing_structure_refinement TOPAS
_computing_structure_solution 'DASH (David <i>et al.</i>, 2006)'
_diffrn_ambient_temperature 298
_diffrn_measurement_device_type 'Panalytical X\'Pert PRO'
_diffrn_measurement_method \q/2\q
_diffrn_radiation_type 'Cu K\a'
_diffrn_radiation_wavelength 1.54060
_exptl_absorpt_coefficient_mu 0.884
_exptl_crystal_density_diffrn 1.328
_exptl_crystal_density_method 'not measured'
_exptl_crystal_F_000 200
_refine_ls_goodness_of_fit_all 1.23
_refine_ls_hydrogen_treatment refall
_refine_ls_matrix_type fullcycle
_refine_ls_number_constraints 0
_refine_ls_number_parameters 78
_refine_ls_number_restraints 67
_refine_ls_shift/su_max 0.00
_refine_ls_structure_factor_coef Inet
_refine_ls_weighting_scheme sigma
_cod_data_source_file b704772j.txt
_cod_data_source_block 2
_cod_depositor_comments
;
The following automatic conversions were performed:
'_symmetry_cell_setting' value 'Monoclinic' changed to 'monoclinic'
according to '/home/saulius/struct/CIF-dictionaries/cif_core.dic'
dictionary named 'cif_core.dic' version 2.4.1 from 2010-06-29.

Automatic conversion script
Id: cif_fix_enum 1527 2010-12-29 10:47:43Z saulius 
;
_cod_original_sg_symbol_H-M 'P 21'
_cod_database_code 7052197

loop_
_symmetry_equiv_pos_site_id
_symmetry_equiv_pos_as_xyz
1 x,y,z
2 -x,y+1/2,-z

loop_
_atom_site_label
_atom_site_type_symbol
_atom_site_symmetry_multiplicity
_atom_site_fract_x
_atom_site_fract_y
_atom_site_fract_z
_atom_site_occupancy
_atom_site_B_iso_or_equiv
C1 C 0 0.71070(37) 0.93862(44) 0.45475(38) 1 3.409(67)
O2 O 0 0.63981(47) 0.91515(45) 0.30959(44) 1 3.409(67)
N3 N 0 0.63064(36) 0.92602(30) 0.59095(37) 1 3.409(67)
N4 N 0 0.87182(35) 0.97880(31) 0.48482(37) 1 3.409(67)
C5 C 0 0.70405(37) 0.95153(36) 0.75562(39) 1 3.409(67)
C6 C 0 0.45885(36) 0.88477(38) 0.55611(41) 1 3.409(67)
C7 C 0 0.95824(37) 1.00642(39) 0.64469(39) 1 3.409(67)
C8 C 0 0.95265(37) 0.99224(37) 0.33704(38) 1 3.409(67)
C9 C 0 0.86890(37) 0.99155(35) 0.77783(39) 1 3.409(67)
O10 O 0 0.62000(44) 0.93762(49) 0.86992(45) 1 3.409(67)
H11 H 0 0.3901(14) 1.0112(22) 0.5739(14) 1 4.090632
H12 H 0 0.4288(17) 0.8385(20) 0.4265(18) 1 4.090632
H13 H 0 0.4370(14) 0.7768(17) 0.6461(15) 1 4.090632
O14 O 0 1.10586(46) 1.03919(47) 0.65852(48) 1 3.409(67)
H15 H 0 0.9877(15) 0.8515(17) 0.2967(14) 1 4.090632
H16 H 0 0.8730(16) 1.0621(22) 0.2363(13) 1 4.090632
H17 H 0 1.0560(15) 1.0777(22) 0.3745(13) 1 4.090632
H18 H 0 0.9306(14) 1.0125(22) 0.9016(13) 1 4.090632
C19 C 0 0.28847(38) -0.03737(47) 0.05134(37) 1 3.409(67)
H20 H 0 0.2508(14) -0.1651(17) -0.0209(17) 1 4.090632
H21 H 0 0.1918(13) 0.0201(21) 0.1082(13) 1 4.090632
H22 H 0 0.3911(13) -0.0672(23) 0.1446(13) 1 4.090632
N23 N 0 0.33435(35) 0.11436(41) -0.06382(36) 1 3.409(67)
H24 H 0 0.2407(16) 0.1487(17) -0.1521(15) 1 4.090632
H25 H 0 0.3695(17) 0.2349(19) 0.0008(21) 1 4.090632
H26 H 0 0.4261(17) 0.0741(21) -0.1223(14) 1 4.090632

loop_
_atom_type_symbol
_atom_type_description
_atom_type_scat_dispersion_real
_atom_type_scat_dispersion_imag
_atom_type_scat_source
C C 0.0181 0.0091 'International Tables Vol C Tables 4.2.6.8 and 6.1.1.4'
H H 0.0000 0.0000 'International Tables Vol C Tables 4.2.6.8 and 6.1.1.4'
N N 0.0311 0.0180 'International Tables Vol C Tables 4.2.6.8 and 6.1.1.4'
O O 0.0492 0.0322 'International Tables Vol C Tables 4.2.6.8 and 6.1.1.4'
